data_4084136
loop_
_publ_author_name
'Carmona, Daniel'
'Lamata, Pilar'
'S\'anchez, Antonio'
'Pardo, Pilar'
'Rodr\'iguez, Ricardo'
'Ram\'irez, Paola'
'Lahoz, Fernando J.'
'Garc\'ia-Ordu\~na, Pilar'
'Oro, Luis A.'

_publ_section_title
;
 Chiral Br\/onsted Acid Catalysts. Activation of Methyl
 3,3,3-Trifluoropyruvate by Hydroxymethylpyridine-Containing Half-Sandwich
 Complexes
;
_journal_issue 15
_journal_name_full Organometallics
_journal_page_first 4016
_journal_paper_doi 10.1021/om5005463
_journal_volume 33
_journal_year 2014
_chemical_formula_moiety 'C34 H36 N O P Ru, 2(F6 Sb), H2 O'
_chemical_formula_sum 'C34 H38 F12 N O2 P Ru Sb2'
_chemical_formula_weight 1096.22
_chemical_name_systematic
;
 ?
;
_space_group_IT_number 14
_symmetry_cell_setting monoclinic
_symmetry_space_group_name_Hall '-P 2ybc'
_symmetry_space_group_name_H-M 'P 1 21/c 1'
_atom_sites_solution_hydrogens geom
_atom_sites_solution_primary direct
_atom_sites_solution_secondary difmap
_audit_creation_method SHELXL-97
_cell_angle_alpha 90.00
_cell_angle_beta 111.6520(10)
_cell_angle_gamma 90.00
_cell_formula_units_Z 4
_cell_length_a 19.0669(8)
_cell_length_b 11.7666(5)
_cell_length_c 18.4756(8)
_cell_measurement_reflns_used 9937
_cell_measurement_temperature 100(2)
_cell_measurement_theta_max 28.254
_cell_measurement_theta_min 2.372
_cell_volume 3852.6(3)
_computing_cell_refinement 'SAINT+ in APEX2 v. 2008.4 (Bruker AXS, 2008)'
_computing_data_collection 'SMART in APEX2 v. 2008.4 (Bruker AXS, 2008)'
_computing_data_reduction 'SAINT+ in APEX2 v. 2008.4 (Bruker AXS, 2008)'
_computing_molecular_graphics 'XP program, SHELXTL v6.12, Bruker2000'
_computing_publication_material 'XCIF program, PLATON(Spek, 1998)'
_computing_structure_refinement 'SHELXL-97 (Sheldrick, 2008)'
_computing_structure_solution 'SHELXS-97 (Sheldrick, 1997)'
_diffrn_ambient_temperature 100(2)
_diffrn_detector_area_resol_mean 8.26
_diffrn_measured_fraction_theta_full 0.993
_diffrn_measured_fraction_theta_max 0.937
_diffrn_measurement_device_type 'Bruker APEX CCD system'
_diffrn_measurement_method 'narrow \w frames'
_diffrn_radiation_monochromator graphite
_diffrn_radiation_source 'fine-focus sealed tube'
_diffrn_radiation_type MoK\a
_diffrn_radiation_wavelength 0.71073
_diffrn_reflns_av_R_equivalents 0.0236
_diffrn_reflns_av_sigmaI/netI 0.0178
_diffrn_reflns_limit_h_max 25
_diffrn_reflns_limit_h_min -25
_diffrn_reflns_limit_k_max 15
_diffrn_reflns_limit_k_min -15
_diffrn_reflns_limit_l_max 24
_diffrn_reflns_limit_l_min -24
_diffrn_reflns_number 45410
_diffrn_reflns_theta_full 27.50
_diffrn_reflns_theta_max 28.55
_diffrn_reflns_theta_min 2.08
_diffrn_standards_decay_% 0
_exptl_absorpt_coefficient_mu 1.911
_exptl_absorpt_correction_T_max 0.635
_exptl_absorpt_correction_T_min 0.495
_exptl_absorpt_correction_type multi-scan
_exptl_absorpt_process_details
;
 SADABS: Area-Detector Absorption Correction. (1996) Bruker-AXS 
 within APEX2 package. 
;
_exptl_crystal_colour orange
_exptl_crystal_density_diffrn 1.890
_exptl_crystal_density_method 'not measured'
_exptl_crystal_description prism
_exptl_crystal_F_000 2136
_exptl_crystal_size_max 0.364
_exptl_crystal_size_mid 0.348
_exptl_crystal_size_min 0.271
_refine_diff_density_max 1.837
_refine_diff_density_min -1.136
_refine_diff_density_rms 0.081
_refine_ls_extinction_method none
_refine_ls_goodness_of_fit_ref 1.039
_refine_ls_hydrogen_treatment mixed
_refine_ls_matrix_type full
_refine_ls_number_parameters 506
_refine_ls_number_reflns 9217
_refine_ls_number_restraints 3
_refine_ls_restrained_S_all 1.039
_refine_ls_R_factor_all 0.0277
_refine_ls_R_factor_gt 0.0241
_refine_ls_shift/su_max 0.002
_refine_ls_shift/su_mean 0.000
_refine_ls_structure_factor_coef Fsqd
_refine_ls_weighting_details 'calc w=1/[\s^2^(Fo^2^)+(0.0282P)^2^+4.6466P] where P=(Fo^2^+2Fc^2^)/3'
_refine_ls_weighting_scheme calc
_refine_ls_wR_factor_gt 0.0578
_refine_ls_wR_factor_ref 0.0598
_reflns_number_gt 8430
_reflns_number_total 9217
_reflns_threshold_expression >2sigma(I)
_cod_data_source_file om5005463_si_002.cif
_cod_data_source_block cmpnd_12
_cod_depositor_comments
;
The following automatic conversions were performed:

'_symmetry_cell_setting' value 'Monoclinic' changed to 'monoclinic'
according to
/usr/data/users/saulius/crontab/automatic-downloads/rss-feeds/ACS/lib/dictionaries/cif_core.dic
dictionary named 'cif_core.dic' version 2.4.2 from 2011-04-26.

Automatic conversion script
Id: cif_fix_values 2281 2013-09-26 08:29:07Z andrius 

 Adding full bibliography for 4084133--4084136.cif.
;
_cod_original_sg_symbol_H-M 'P 21/c'
_cod_database_code 4084136

loop_
_symmetry_equiv_pos_as_xyz
'x, y, z'
'-x, y+1/2, -z+1/2'
'-x, -y, -z'
'x, -y-1/2, z-1/2'

loop_
_atom_site_label
_atom_site_type_symbol
_atom_site_fract_x
_atom_site_fract_y
_atom_site_fract_z
_atom_site_U_iso_or_equiv
_atom_site_adp_type
_atom_site_occupancy
_atom_site_symmetry_multiplicity
_atom_site_calc_flag
_atom_site_refinement_flags
Ru Ru 0.803515(9) 0.957330(14) 0.162072(9) 0.01468(4) Uani 1 1 d .
P P 0.67207(3) 0.97936(5) 0.09170(3) 0.01513(10) Uani 1 1 d .
N N 0.78151(10) 0.80247(15) 0.20402(10) 0.0179(3) Uani 1 1 d .
O1 O 0.79551(9) 0.83843(13) 0.07268(9) 0.0199(3) Uani 1 1 d D
C1 C 0.91162(12) 0.97212(19) 0.27049(13) 0.0190(4) Uani 1 1 d .
C2 C 0.92938(12) 0.98364(19) 0.20405(13) 0.0197(4) Uani 1 1 d .
H2 H 0.9671 0.9365 0.1976 0.024 Uiso 1 1 calc R
C3 C 0.89121(12) 1.06599(19) 0.14526(13) 0.0208(4) Uani 1 1 d .
H3 H 0.9021 1.0694 0.0991 0.025 Uiso 1 1 calc R
C4 C 0.83803(12) 1.14157(19) 0.15458(13) 0.0226(4) Uani 1 1 d .
C5 C 0.81645(12) 1.12341(18) 0.21969(13) 0.0214(4) Uani 1 1 d .
H5 H 0.7778 1.1692 0.2254 0.026 Uiso 1 1 calc R
C6 C 0.85085(12) 1.03965(19) 0.27557(13) 0.0197(4) Uani 1 1 d .
H6 H 0.8338 1.0275 0.3172 0.024 Uiso 1 1 calc R
C7 C 0.95259(13) 0.8915(2) 0.33660(13) 0.0236(5) Uani 1 1 d .
C8 C 1.01728(17) 0.9590(2) 0.39636(16) 0.0401(7) Uani 1 1 d .
H8A H 1.0522 0.9852 0.3720 0.060 Uiso 1 1 calc R
H8B H 1.0444 0.9102 0.4409 0.060 Uiso 1 1 calc R
H8C H 0.9965 1.0248 0.4143 0.060 Uiso 1 1 calc R
C9 C 0.98210(15) 0.7838(2) 0.31264(14) 0.0305(5) Uani 1 1 d .
H9A H 0.9405 0.7444 0.2724 0.046 Uiso 1 1 calc R
H9B H 1.0037 0.7340 0.3580 0.046 Uiso 1 1 calc R
H9C H 1.0211 0.8034 0.2920 0.046 Uiso 1 1 calc R
C10 C 0.80658(13) 1.2409(2) 0.10055(15) 0.0286(5) Uani 1 1 d .
H10A H 0.8315 1.3111 0.1257 0.043 Uiso 1 1 calc R
H10B H 0.7522 1.2469 0.0886 0.043 Uiso 1 1 calc R
H10C H 0.8156 1.2292 0.0522 0.043 Uiso 1 1 calc R
C11 C 0.82235(13) 0.72822(19) 0.10419(14) 0.0217(4) Uani 1 1 d .
C12 C 0.79646(12) 0.70807(19) 0.17049(13) 0.0204(4) Uani 1 1 d .
C13 C 0.78859(14) 0.6004(2) 0.19615(15) 0.0279(5) Uani 1 1 d .
H13 H 0.7994 0.5352 0.1718 0.034 Uiso 1 1 calc R
C14 C 0.76457(14) 0.5889(2) 0.25805(16) 0.0310(5) Uani 1 1 d .
H14 H 0.7598 0.5157 0.2774 0.037 Uiso 1 1 calc R
C15 C 0.74765(14) 0.6857(2) 0.29133(15) 0.0286(5) Uani 1 1 d .
H15 H 0.7303 0.6796 0.3332 0.034 Uiso 1 1 calc R
C16 C 0.75631(12) 0.7904(2) 0.26287(13) 0.0216(4) Uani 1 1 d .
H16 H 0.7442 0.8565 0.2854 0.026 Uiso 1 1 calc R
C17 C 0.63193(11) 1.11064(18) 0.11180(12) 0.0171(4) Uani 1 1 d .
C18 C 0.63860(12) 1.13299(19) 0.18876(13) 0.0196(4) Uani 1 1 d .
H18 H 0.6639 1.0802 0.2288 0.024 Uiso 1 1 calc R
C19 C 0.60852(12) 1.2318(2) 0.20673(13) 0.0235(4) Uani 1 1 d .
H19 H 0.6127 1.2460 0.2588 0.028 Uiso 1 1 calc R
C20 C 0.57240(13) 1.3097(2) 0.14839(15) 0.0268(5) Uani 1 1 d .
H20 H 0.5510 1.3767 0.1603 0.032 Uiso 1 1 calc R
C21 C 0.56760(13) 1.2898(2) 0.07249(14) 0.0249(5) Uani 1 1 d .
H21 H 0.5444 1.3446 0.0331 0.030 Uiso 1 1 calc R
C22 C 0.59651(12) 1.19057(19) 0.05389(13) 0.0202(4) Uani 1 1 d .
H22 H 0.5922 1.1770 0.0017 0.024 Uiso 1 1 calc R
C23 C 0.65039(12) 0.98040(18) -0.01282(12) 0.0172(4) Uani 1 1 d .
C24 C 0.69577(12) 1.04574(19) -0.04125(13) 0.0209(4) Uani 1 1 d .
H24 H 0.7383 1.0845 -0.0057 0.025 Uiso 1 1 calc R
C25 C 0.67980(13) 1.0549(2) -0.12037(13) 0.0237(5) Uani 1 1 d .
H25 H 0.7100 1.1018 -0.1391 0.028 Uiso 1 1 calc R
C26 C 0.61938(13) 0.9952(2) -0.17225(13) 0.0235(5) Uani 1 1 d .
H26 H 0.6087 1.0004 -0.2266 0.028 Uiso 1 1 calc R
C27 C 0.57463(13) 0.9281(2) -0.14525(13) 0.0245(5) Uani 1 1 d .
H27 H 0.5340 0.8862 -0.1810 0.029 Uiso 1 1 calc R
C28 C 0.58903(12) 0.9219(2) -0.06562(13) 0.0213(4) Uani 1 1 d .
H28 H 0.5572 0.8779 -0.0473 0.026 Uiso 1 1 calc R
C29 C 0.61552(11) 0.86449(18) 0.10842(12) 0.0169(4) Uani 1 1 d .
C30 C 0.56958(12) 0.8805(2) 0.15150(13) 0.0217(4) Uani 1 1 d .
H30 H 0.5636 0.9545 0.1691 0.026 Uiso 1 1 calc R
C31 C 0.53256(13) 0.7886(2) 0.16878(14) 0.0261(5) Uani 1 1 d .
H31 H 0.5010 0.8003 0.1977 0.031 Uiso 1 1 calc R
C32 C 0.54134(13) 0.6807(2) 0.14431(14) 0.0248(5) Uani 1 1 d .
H32 H 0.5167 0.6181 0.1572 0.030 Uiso 1 1 calc R
C33 C 0.58639(13) 0.6636(2) 0.10062(13) 0.0234(5) Uani 1 1 d .
H33 H 0.5920 0.5894 0.0832 0.028 Uiso 1 1 calc R
C34 C 0.62309(12) 0.75462(19) 0.08251(12) 0.0193(4) Uani 1 1 d .
H34 H 0.6535 0.7426 0.0524 0.023 Uiso 1 1 calc R
Sb1 Sb 0.075275(9) 0.819954(14) 0.093732(9) 0.02379(4) Uani 1 1 d .
Sb2 Sb 0.668587(10) 1.005434(14) 0.418548(9) 0.02801(5) Uani 1 1 d .
F1 F 0.15364(10) 0.84418(14) 0.18914(10) 0.0456(4) Uani 1 1 d .
F2 F -0.00343(9) 0.79693(16) -0.00309(9) 0.0428(4) Uani 1 1 d .
F3 F 0.13332(10) 0.88808(15) 0.04199(11) 0.0448(4) Uani 1 1 d .
F4 F 0.01603(10) 0.75524(14) 0.14406(10) 0.0401(4) Uani 1 1 d .
F5 F 0.03492(10) 0.96300(14) 0.10008(10) 0.0394(4) Uani 1 1 d .
F6 F 0.11458(9) 0.67891(13) 0.08278(9) 0.0356(3) Uani 1 1 d .
F7 F 0.74809(12) 1.01836(16) 0.51502(10) 0.0538(5) Uani 1 1 d .
F8 F 0.58857(10) 0.99211(16) 0.32185(10) 0.0444(4) Uani 1 1 d .
F9 F 0.59771(13) 0.99549(18) 0.46680(12) 0.0607(6) Uani 1 1 d .
F10 F 0.73604(10) 1.01121(17) 0.36627(10) 0.0454(4) Uani 1 1 d .
F11 F 0.65804(12) 1.16251(14) 0.41231(11) 0.0499(5) Uani 1 1 d .
F12 F 0.68071(11) 0.84747(14) 0.42604(11) 0.0502(5) Uani 1 1 d .
O2 O 0.85283(11) 0.87990(18) -0.02970(11) 0.0315(4) Uani 1 1 d D
H1O H 0.8139(17) 0.854(3) 0.0388(15) 0.039(9) Uiso 1 1 d D
H11A H 0.8755(15) 0.725(2) 0.1220(14) 0.018(6) Uiso 1 1 d .
H11B H 0.8056(16) 0.670(2) 0.0652(17) 0.028(7) Uiso 1 1 d .
H2W H 0.854(2) 0.949(2) -0.038(2) 0.056(11) Uiso 1 1 d D
H1W H 0.8940(18) 0.852(3) -0.020(2) 0.070(13) Uiso 1 1 d D
H7 H 0.9185(15) 0.872(2) 0.3610(16) 0.027(7) Uiso 1 1 d .

loop_
_atom_site_aniso_label
_atom_site_aniso_U_11
_atom_site_aniso_U_22
_atom_site_aniso_U_33
_atom_site_aniso_U_23
_atom_site_aniso_U_13
_atom_site_aniso_U_12
Ru 0.01491(8) 0.01338(8) 0.01519(8) 0.00045(6) 0.00491(6) -0.00021(6)
P 0.0155(2) 0.0156(2) 0.0143(2) 0.00036(19) 0.00556(19) -0.00036(19)
N 0.0162(8) 0.0166(9) 0.0188(9) 0.0017(7) 0.0039(7) 0.0003(7)
O1 0.0245(8) 0.0174(7) 0.0203(8) 0.0006(6) 0.0112(6) 0.0006(6)
C1 0.0173(10) 0.0176(10) 0.0189(10) -0.0020(8) 0.0031(8) -0.0007(8)
C2 0.0164(10) 0.0198(10) 0.0217(11) -0.0011(8) 0.0056(8) -0.0010(8)
C3 0.0191(10) 0.0215(11) 0.0207(10) 0.0009(8) 0.0061(8) -0.0053(8)
C4 0.0176(10) 0.0174(10) 0.0262(11) 0.0007(9) 0.0006(8) -0.0048(8)
C5 0.0167(10) 0.0159(10) 0.0271(11) -0.0060(8) 0.0027(8) -0.0024(8)
C6 0.0184(10) 0.0204(11) 0.0189(10) -0.0042(8) 0.0051(8) -0.0024(8)
C7 0.0245(11) 0.0257(12) 0.0185(10) 0.0029(9) 0.0056(9) 0.0066(9)
C8 0.0413(15) 0.0356(15) 0.0259(13) -0.0031(11) -0.0083(11) 0.0069(12)
C9 0.0331(13) 0.0281(13) 0.0249(12) 0.0023(10) 0.0044(10) 0.0111(10)
C10 0.0239(11) 0.0179(11) 0.0358(13) 0.0064(10) 0.0014(10) -0.0026(9)
C11 0.0230(11) 0.0158(10) 0.0278(12) -0.0020(9) 0.0111(9) 0.0001(8)
C12 0.0172(10) 0.0187(11) 0.0239(11) 0.0014(8) 0.0058(8) 0.0014(8)
C13 0.0287(12) 0.0180(11) 0.0379(14) 0.0040(10) 0.0132(10) 0.0031(9)
C14 0.0321(13) 0.0226(12) 0.0382(14) 0.0116(10) 0.0128(11) 0.0018(10)
C15 0.0272(12) 0.0316(13) 0.0263(12) 0.0086(10) 0.0091(10) 0.0000(10)
C16 0.0219(10) 0.0229(11) 0.0187(10) 0.0011(8) 0.0059(8) -0.0006(8)
C17 0.0150(9) 0.0175(10) 0.0185(10) -0.0008(8) 0.0058(8) -0.0015(7)
C18 0.0185(10) 0.0199(11) 0.0206(10) 0.0003(8) 0.0073(8) -0.0001(8)
C19 0.0228(11) 0.0249(12) 0.0230(11) -0.0062(9) 0.0089(9) -0.0006(9)
C20 0.0260(12) 0.0189(11) 0.0325(13) -0.0060(9) 0.0071(10) 0.0012(9)
C21 0.0218(11) 0.0200(11) 0.0272(12) 0.0010(9) 0.0023(9) 0.0015(9)
C22 0.0184(10) 0.0205(11) 0.0192(10) -0.0007(8) 0.0040(8) -0.0015(8)
C23 0.0185(10) 0.0185(10) 0.0152(10) 0.0002(8) 0.0068(8) 0.0024(8)
C24 0.0216(10) 0.0220(11) 0.0180(10) -0.0006(8) 0.0060(8) -0.0019(8)
C25 0.0295(12) 0.0238(11) 0.0219(11) 0.0033(9) 0.0143(9) 0.0009(9)
C26 0.0286(12) 0.0271(12) 0.0147(10) 0.0015(8) 0.0079(9) 0.0057(9)
C27 0.0227(11) 0.0296(12) 0.0185(10) -0.0023(9) 0.0044(8) 0.0002(9)
C28 0.0183(10) 0.0250(11) 0.0203(10) -0.0003(9) 0.0068(8) -0.0013(8)
C29 0.0144(9) 0.0200(10) 0.0151(9) 0.0018(8) 0.0040(7) -0.0016(8)
C30 0.0221(10) 0.0211(11) 0.0224(11) 0.0000(8) 0.0088(9) -0.0005(8)
C31 0.0242(11) 0.0292(12) 0.0289(12) 0.0034(10) 0.0144(9) -0.0010(9)
C32 0.0223(11) 0.0258(12) 0.0235(11) 0.0064(9) 0.0053(9) -0.0050(9)
C33 0.0237(11) 0.0199(11) 0.0224(11) 0.0009(8) 0.0037(9) -0.0020(8)
C34 0.0176(10) 0.0219(11) 0.0173(10) 0.0001(8) 0.0054(8) -0.0003(8)
Sb1 0.02620(8) 0.02586(8) 0.02154(8) 0.00551(6) 0.01143(6) 0.00116(6)
Sb2 0.04351(10) 0.02367(9) 0.02156(8) 0.00309(6) 0.01752(7) 0.00888(7)
F1 0.0488(10) 0.0347(9) 0.0364(9) 0.0019(7) -0.0040(7) -0.0090(7)
F2 0.0390(9) 0.0559(11) 0.0258(8) -0.0035(7) 0.0032(7) 0.0158(8)
F3 0.0494(10) 0.0407(9) 0.0604(11) 0.0201(8) 0.0392(9) 0.0073(8)
F4 0.0511(10) 0.0386(9) 0.0443(9) -0.0035(7) 0.0336(8) -0.0129(7)
F5 0.0518(10) 0.0308(8) 0.0418(9) 0.0041(7) 0.0246(8) 0.0098(7)
F6 0.0424(9) 0.0314(8) 0.0337(8) 0.0078(6) 0.0147(7) 0.0108(7)
F7 0.0790(14) 0.0390(10) 0.0267(9) -0.0016(7) -0.0001(9) 0.0096(9)
F8 0.0404(9) 0.0584(12) 0.0327(9) 0.0010(8) 0.0117(7) 0.0033(8)
F9 0.0850(15) 0.0661(14) 0.0564(12) 0.0172(10) 0.0558(12) 0.0186(11)
F10 0.0386(9) 0.0628(12) 0.0429(10) 0.0005(8) 0.0245(8) 0.0024(8)
F11 0.0742(13) 0.0244(8) 0.0505(11) 0.0054(7) 0.0223(10) 0.0122(8)
F12 0.0666(12) 0.0235(8) 0.0576(11) 0.0014(8) 0.0194(9) 0.0066(8)
O2 0.0318(10) 0.0371(11) 0.0280(9) 0.0064(8) 0.0139(8) 0.0019(8)

loop_
_atom_type_symbol
_atom_type_description
_atom_type_scat_dispersion_real
_atom_type_scat_dispersion_imag
_atom_type_scat_source
C C 0.0030 0.0020 'International Tables Vol C Tables 4.2.6.8 and 6.1.1.4'
H H 0.0000 0.0000 'International Tables Vol C Tables 4.2.6.8 and 6.1.1.4'
F F 0.0170 0.0100 'International Tables Vol C Tables 4.2.6.8 and 6.1.1.4'
N N 0.0060 0.0030 'International Tables Vol C Tables 4.2.6.8 and 6.1.1.4'
O O 0.0110 0.0060 'International Tables Vol C Tables 4.2.6.8 and 6.1.1.4'
P P 0.1020 0.0940 'International Tables Vol C Tables 4.2.6.8 and 6.1.1.4'
Ru Ru -1.2590 0.8360 'International Tables Vol C Tables 4.2.6.8 and 6.1.1.4'
Sb Sb -0.5870 1.5460 'International Tables Vol C Tables 4.2.6.8 and 6.1.1.4'

loop_
_geom_angle_atom_site_label_1
_geom_angle_atom_site_label_2
_geom_angle_atom_site_label_3
_geom_angle
N Ru O1 75.33(7)
N Ru C6 95.71(8)
O1 Ru C6 157.65(7)
N Ru C5 126.90(8)
O1 Ru C5 157.72(7)
C6 Ru C5 37.40(8)
N Ru C3 145.40(8)
O1 Ru C3 96.46(7)
C6 Ru C3 79.19(8)
C5 Ru C3 66.35(8)
N Ru C2 109.10(7)
O1 Ru C2 96.88(7)
C6 Ru C2 66.28(8)
C5 Ru C2 78.23(8)
C3 Ru C2 37.49(8)
N Ru C4 162.73(8)
O1 Ru C4 121.13(7)
C6 Ru C4 67.07(8)
C5 Ru C4 37.00(8)
C3 Ru C4 36.38(8)
C2 Ru C4 66.21(8)
N Ru C1 88.91(7)
O1 Ru C1 120.85(7)
C6 Ru C1 37.38(8)
C5 Ru C1 66.69(8)
C3 Ru C1 66.21(8)
C2 Ru C1 35.75(8)
C4 Ru C1 78.14(8)
N Ru P 88.99(5)
O1 Ru P 83.55(4)
C6 Ru P 117.20(6)
C5 Ru P 94.32(6)
C3 Ru P 123.99(6)
C2 Ru P 161.47(6)
C4 Ru P 97.63(6)
C1 Ru P 153.96(6)
C23 P C17 105.22(10)
C23 P C29 105.52(10)
C17 P C29 105.93(10)
C23 P Ru 111.26(7)
C17 P Ru 114.77(7)
C29 P Ru 113.38(7)
C16 N C12 118.75(19)
C16 N Ru 124.93(15)
C12 N Ru 116.28(14)
C11 O1 Ru 111.50(13)
C11 O1 H1O 108(2)
Ru O1 H1O 120(2)
C2 C1 C6 117.9(2)
C2 C1 C7 123.3(2)
C6 C1 C7 118.8(2)
C2 C1 Ru 70.74(12)
C6 C1 Ru 67.16(12)
C7 C1 Ru 133.40(16)
C1 C2 C3 120.7(2)
C1 C2 Ru 73.51(12)
C3 C2 Ru 69.79(12)
C1 C2 H2 119.6
C3 C2 H2 119.6
Ru C2 H2 129.5
C4 C3 C2 121.4(2)
C4 C3 Ru 74.47(13)
C2 C3 Ru 72.72(12)
C4 C3 H3 119.3
C2 C3 H3 119.3
Ru C3 H3 125.2
C3 C4 C5 117.0(2)
C3 C4 C10 122.5(2)
C5 C4 C10 120.4(2)
C3 C4 Ru 69.15(12)
C5 C4 Ru 68.09(12)
C10 C4 Ru 136.18(15)
C6 C5 C4 121.7(2)
C6 C5 Ru 70.72(12)
C4 C5 Ru 74.91(13)
C6 C5 H5 119.2
C4 C5 H5 119.2
Ru C5 H5 127.3
C5 C6 C1 120.7(2)
C5 C6 Ru 71.88(12)
C1 C6 Ru 75.46(12)
C5 C6 H6 119.7
C1 C6 H6 119.7
Ru C6 H6 124.6
C1 C7 C9 115.09(19)
C1 C7 C8 107.0(2)
C9 C7 C8 110.8(2)
C1 C7 H7 107.3(17)
C9 C7 H7 109.1(18)
C8 C7 H7 107.1(17)
C7 C8 H8A 109.5
C7 C8 H8B 109.5
H8A C8 H8B 109.5
C7 C8 H8C 109.5
H8A C8 H8C 109.5
H8B C8 H8C 109.5
C7 C9 H9A 109.5
C7 C9 H9B 109.5
H9A C9 H9B 109.5
C7 C9 H9C 109.5
H9A C9 H9C 109.5
H9B C9 H9C 109.5
C4 C10 H10A 109.5
C4 C10 H10B 109.5
H10A C10 H10B 109.5
C4 C10 H10C 109.5
H10A C10 H10C 109.5
H10B C10 H10C 109.5
O1 C11 C12 107.37(17)
O1 C11 H11A 110.8(16)
C12 C11 H11A 110.1(15)
O1 C11 H11B 111.9(17)
C12 C11 H11B 112.3(17)
H11A C11 H11B 104(2)
N C12 C13 121.9(2)
N C12 C11 115.66(19)
C13 C12 C11 122.4(2)
C12 C13 C14 119.0(2)
C12 C13 H13 120.5
C14 C13 H13 120.5
C13 C14 C15 119.1(2)
C13 C14 H14 120.4
C15 C14 H14 120.4
C16 C15 C14 119.1(2)
C16 C15 H15 120.4
C14 C15 H15 120.4
N C16 C15 122.1(2)
N C16 H16 118.9
C15 C16 H16 118.9
C22 C17 C18 119.1(2)
C22 C17 P 122.36(16)
C18 C17 P 118.49(16)
C19 C18 C17 120.5(2)
C19 C18 H18 119.8
C17 C18 H18 119.8
C20 C19 C18 119.8(2)
C20 C19 H19 120.1
C18 C19 H19 120.1
C19 C20 C21 120.0(2)
C19 C20 H20 120.0
C21 C20 H20 120.0
C22 C21 C20 120.5(2)
C22 C21 H21 119.8
C20 C21 H21 119.8
C21 C22 C17 120.0(2)
C21 C22 H22 120.0
C17 C22 H22 120.0
C24 C23 C28 118.94(19)
C24 C23 P 118.24(16)
C28 C23 P 122.78(16)
C25 C24 C23 121.0(2)
C25 C24 H24 119.5
C23 C24 H24 119.5
C24 C25 C26 119.6(2)
C24 C25 H25 120.2
C26 C25 H25 120.2
C27 C26 C25 120.3(2)
C27 C26 H26 119.8
C25 C26 H26 119.8
C26 C27 C28 120.2(2)
C26 C27 H27 119.9
C28 C27 H27 119.9
C27 C28 C23 119.9(2)
C27 C28 H28 120.1
C23 C28 H28 120.1
C30 C29 C34 118.93(19)
C30 C29 P 122.02(17)
C34 C29 P 118.85(15)
C31 C30 C29 120.2(2)
C31 C30 H30 119.9
C29 C30 H30 119.9
C32 C31 C30 120.5(2)
C32 C31 H31 119.8
C30 C31 H31 119.8
C31 C32 C33 119.9(2)
C31 C32 H32 120.1
C33 C32 H32 120.1
C34 C33 C32 120.2(2)
C34 C33 H33 119.9
C32 C33 H33 119.9
C33 C34 C29 120.3(2)
C33 C34 H34 119.9
C29 C34 H34 119.9
F6 Sb1 F1 91.42(8)
F6 Sb1 F4 91.85(7)
F1 Sb1 F4 90.72(8)
F6 Sb1 F5 177.46(7)
F1 Sb1 F5 90.45(8)
F4 Sb1 F5 89.84(7)
F6 Sb1 F2 88.86(7)
F1 Sb1 F2 179.33(8)
F4 Sb1 F2 89.88(8)
F5 Sb1 F2 89.26(8)
F6 Sb1 F3 89.36(7)
F1 Sb1 F3 89.93(8)
F4 Sb1 F3 178.61(8)
F5 Sb1 F3 88.93(7)
F2 Sb1 F3 89.46(8)
F11 Sb2 F12 179.11(9)
F11 Sb2 F7 90.54(8)
F12 Sb2 F7 88.61(8)
F11 Sb2 F10 90.64(9)
F12 Sb2 F10 89.12(9)
F7 Sb2 F10 91.10(9)
F11 Sb2 F9 90.63(9)
F12 Sb2 F9 89.65(9)
F7 Sb2 F9 91.42(10)
F10 Sb2 F9 177.17(9)
F11 Sb2 F8 89.58(8)
F12 Sb2 F8 91.28(8)
F7 Sb2 F8 179.79(10)
F10 Sb2 F8 89.07(8)
F9 Sb2 F8 88.40(9)
H2W O2 H1W 111(4)

loop_
_geom_bond_atom_site_label_1
_geom_bond_atom_site_label_2
_geom_bond_distance
Ru N 2.0826(18)
Ru O1 2.1265(15)
Ru C6 2.180(2)
Ru C5 2.195(2)
Ru C3 2.216(2)
Ru C2 2.255(2)
Ru C4 2.285(2)
Ru C1 2.290(2)
Ru P 2.3737(5)
P C23 1.820(2)
P C17 1.822(2)
P C29 1.825(2)
N C16 1.349(3)
N C12 1.352(3)
O1 C11 1.436(3)
O1 H1O 0.843(17)
C1 C2 1.395(3)
C1 C6 1.436(3)
C1 C7 1.516(3)
C2 C3 1.437(3)
C2 H2 0.9500
C3 C4 1.406(3)
C3 H3 0.9500
C4 C5 1.424(3)
C4 C10 1.510(3)
C5 C6 1.403(3)
C5 H5 0.9500
C6 H6 0.9500
C7 C9 1.517(3)
C7 C8 1.539(4)
C7 H7 0.95(3)
C8 H8A 0.9800
C8 H8B 0.9800
C8 H8C 0.9800
C9 H9A 0.9800
C9 H9B 0.9800
C9 H9C 0.9800
C10 H10A 0.9800
C10 H10B 0.9800
C10 H10C 0.9800
C11 C12 1.499(3)
C11 H11A 0.94(3)
C11 H11B 0.96(3)
C12 C13 1.380(3)
C13 C14 1.387(4)
C13 H13 0.9500
C14 C15 1.388(4)
C14 H14 0.9500
C15 C16 1.374(3)
C15 H15 0.9500
C16 H16 0.9500
C17 C22 1.397(3)
C17 C18 1.405(3)
C18 C19 1.390(3)
C18 H18 0.9500
C19 C20 1.389(3)
C19 H19 0.9500
C20 C21 1.391(3)
C20 H20 0.9500
C21 C22 1.388(3)
C21 H21 0.9500
C22 H22 0.9500
C23 C24 1.397(3)
C23 C28 1.397(3)
C24 C25 1.383(3)
C24 H24 0.9500
C25 C26 1.387(3)
C25 H25 0.9500
C26 C27 1.383(3)
C26 H26 0.9500
C27 C28 1.395(3)
C27 H27 0.9500
C28 H28 0.9500
C29 C30 1.397(3)
C29 C34 1.404(3)
C30 C31 1.392(3)
C30 H30 0.9500
C31 C32 1.379(3)
C31 H31 0.9500
C32 C33 1.393(3)
C32 H32 0.9500
C33 C34 1.386(3)
C33 H33 0.9500
C34 H34 0.9500
Sb1 F6 1.8625(15)
Sb1 F1 1.8648(16)
Sb1 F4 1.8696(14)
Sb1 F5 1.8723(16)
Sb1 F2 1.8827(15)
Sb1 F3 1.8873(15)
Sb2 F11 1.8581(17)
Sb2 F12 1.8718(17)
Sb2 F7 1.8719(18)
Sb2 F10 1.8730(16)
Sb2 F9 1.8771(18)
Sb2 F8 1.8795(17)
O2 H2W 0.83(3)
O2 H1W 0.81(3)

loop_
_geom_torsion_atom_site_label_1
_geom_torsion_atom_site_label_2
_geom_torsion_atom_site_label_3
_geom_torsion_atom_site_label_4
_geom_torsion
N Ru P C23 -116.05(9)
O1 Ru P C23 -40.70(9)
C6 Ru P C23 148.05(10)
C5 Ru P C23 117.02(10)
C3 Ru P C23 52.76(11)
C2 Ru P C23 51.7(2)
C4 Ru P C23 79.96(10)
C1 Ru P C23 158.52(15)
N Ru P C17 124.63(9)
O1 Ru P C17 -160.02(9)
C6 Ru P C17 28.72(10)
C5 Ru P C17 -2.31(10)
C3 Ru P C17 -66.57(11)
C2 Ru P C17 -67.6(2)
C4 Ru P C17 -39.37(10)
C1 Ru P C17 39.19(15)
N Ru P C29 2.70(9)
O1 Ru P C29 78.05(9)
C6 Ru P C29 -93.20(10)
C5 Ru P C29 -124.23(10)
C3 Ru P C29 171.51(10)
C2 Ru P C29 170.47(19)
C4 Ru P C29 -161.30(10)
C1 Ru P C29 -82.74(15)
O1 Ru N C16 -162.70(18)
C6 Ru N C16 38.14(18)
C5 Ru N C16 15.6(2)
C3 Ru N C16 117.37(19)
C2 Ru N C16 104.99(18)
C4 Ru N C16 33.9(3)
C1 Ru N C16 74.94(18)
P Ru N C16 -79.10(17)
O1 Ru N C12 19.62(15)
C6 Ru N C12 -139.54(15)
C5 Ru N C12 -162.13(14)
C3 Ru N C12 -60.3(2)
C2 Ru N C12 -72.69(16)
C4 Ru N C12 -143.8(2)
C1 Ru N C12 -102.74(16)
P Ru N C12 103.22(15)
N Ru O1 C11 -32.70(13)
C6 Ru O1 C11 35.8(3)
C5 Ru O1 C11 151.00(19)
C3 Ru O1 C11 113.06(14)
C2 Ru O1 C11 75.31(14)
C4 Ru O1 C11 141.62(13)
C1 Ru O1 C11 46.97(16)
P Ru O1 C11 -123.34(13)
N Ru C1 C2 125.92(13)
O1 Ru C1 C2 53.77(15)
C6 Ru C1 C2 -133.18(19)
C5 Ru C1 C2 -102.62(14)
C3 Ru C1 C2 -29.32(13)
C4 Ru C1 C2 -65.57(14)
P Ru C1 C2 -148.62(12)
N Ru C1 C6 -100.89(13)
O1 Ru C1 C6 -173.05(12)
C5 Ru C1 C6 30.57(13)
C3 Ru C1 C6 103.86(14)
C2 Ru C1 C6 133.18(19)
C4 Ru C1 C6 67.62(14)
P Ru C1 C6 -15.4(2)
N Ru C1 C7 7.9(2)
O1 Ru C1 C7 -64.3(2)
C6 Ru C1 C7 108.7(3)
C5 Ru C1 C7 139.3(2)
C3 Ru C1 C7 -147.4(2)
C2 Ru C1 C7 -118.1(3)
C4 Ru C1 C7 176.4(2)
P Ru C1 C7 93.3(2)
C6 C1 C2 C3 4.0(3)
C7 C1 C2 C3 -176.6(2)
Ru C1 C2 C3 53.50(18)
C6 C1 C2 Ru -49.47(17)
C7 C1 C2 Ru 129.9(2)
N Ru C2 C1 -58.96(14)
O1 Ru C2 C1 -135.77(13)
C6 Ru C2 C1 28.91(13)
C5 Ru C2 C1 66.27(13)
C3 Ru C2 C1 132.58(19)
C4 Ru C2 C1 103.17(14)
P Ru C2 C1 133.99(16)
N Ru C2 C3 168.46(12)
O1 Ru C2 C3 91.65(13)
C6 Ru C2 C3 -103.66(14)
C5 Ru C2 C3 -66.31(14)
C4 Ru C2 C3 -29.41(13)
C1 Ru C2 C3 -132.58(19)
P Ru C2 C3 1.4(3)
C1 C2 C3 C4 3.6(3)
Ru C2 C3 C4 58.78(19)
C1 C2 C3 Ru -55.22(19)
N Ru C3 C4 -150.18(14)
O1 Ru C3 C4 136.36(13)
C6 Ru C3 C4 -65.82(13)
C5 Ru C3 C4 -28.89(13)
C2 Ru C3 C4 -130.74(19)
C1 Ru C3 C4 -102.70(14)
P Ru C3 C4 49.80(14)
N Ru C3 C2 -19.4(2)
O1 Ru C3 C2 -92.90(13)
C6 Ru C3 C2 64.92(13)
C5 Ru C3 C2 101.85(14)
C4 Ru C3 C2 130.74(19)
C1 Ru C3 C2 28.04(12)
P Ru C3 C2 -179.46(10)
C2 C3 C4 C5 -7.9(3)
Ru C3 C4 C5 50.00(17)
C2 C3 C4 C10 169.8(2)
Ru C3 C4 C10 -132.3(2)
C2 C3 C4 Ru -57.95(18)
N Ru C4 C3 107.9(3)
O1 Ru C4 C3 -53.24(15)
C6 Ru C4 C3 103.35(14)
C5 Ru C4 C3 132.66(19)
C2 Ru C4 C3 30.26(13)
C1 Ru C4 C3 65.80(13)
P Ru C4 C3 -140.29(12)
N Ru C4 C5 -24.7(3)
O1 Ru C4 C5 174.11(11)
C6 Ru C4 C5 -29.31(12)
C3 Ru C4 C5 -132.66(19)
C2 Ru C4 C5 -102.40(14)
C1 Ru C4 C5 -66.86(13)
P Ru C4 C5 87.06(12)
N Ru C4 C10 -136.4(3)
O1 Ru C4 C10 62.4(3)
C6 Ru C4 C10 -141.0(3)
C5 Ru C4 C10 -111.7(3)
C3 Ru C4 C10 115.7(3)
C2 Ru C4 C10 145.9(3)
C1 Ru C4 C10 -178.5(3)
P Ru C4 C10 -24.6(3)
C3 C4 C5 C6 4.9(3)
C10 C4 C5 C6 -172.9(2)
Ru C4 C5 C6 55.40(18)
C3 C4 C5 Ru -50.50(18)
C10 C4 C5 Ru 131.7(2)
N Ru C5 C6 39.00(16)
O1 Ru C5 C6 -145.48(17)
C3 Ru C5 C6 -103.64(14)
C2 Ru C5 C6 -66.17(13)
C4 Ru C5 C6 -132.08(19)
C1 Ru C5 C6 -30.55(12)
P Ru C5 C6 130.98(12)
N Ru C5 C4 171.07(11)
O1 Ru C5 C4 -13.4(3)
C6 Ru C5 C4 132.08(19)
C3 Ru C5 C4 28.44(12)
C2 Ru C5 C4 65.91(13)
C1 Ru C5 C4 101.52(14)
P Ru C5 C4 -96.94(12)
C4 C5 C6 C1 2.6(3)
Ru C5 C6 C1 59.93(18)
C4 C5 C6 Ru -57.34(19)
C2 C1 C6 C5 -7.0(3)
C7 C1 C6 C5 173.6(2)
Ru C1 C6 C5 -58.18(18)
C2 C1 C6 Ru 51.14(18)
C7 C1 C6 Ru -128.26(19)
N Ru C6 C5 -149.62(13)
O1 Ru C6 C5 145.59(17)
C3 Ru C6 C5 64.99(13)
C2 Ru C6 C5 102.00(14)
C4 Ru C6 C5 29.01(13)
C1 Ru C6 C5 129.73(19)
P Ru C6 C5 -57.82(14)
N Ru C6 C1 80.65(13)
O1 Ru C6 C1 15.9(3)
C5 Ru C6 C1 -129.73(19)
C3 Ru C6 C1 -64.74(13)
C2 Ru C6 C1 -27.73(12)
C4 Ru C6 C1 -100.72(14)
P Ru C6 C1 172.45(11)
C2 C1 C7 C9 -31.5(3)
C6 C1 C7 C9 147.8(2)
Ru C1 C7 C9 63.0(3)
C2 C1 C7 C8 92.1(3)
C6 C1 C7 C8 -88.5(3)
Ru C1 C7 C8 -173.38(19)
Ru O1 C11 C12 39.1(2)
C16 N C12 C13 -1.8(3)
Ru N C12 C13 176.08(17)
C16 N C12 C11 178.50(19)
Ru N C12 C11 -3.7(2)
O1 C11 C12 N -23.5(3)
O1 C11 C12 C13 156.8(2)
N C12 C13 C14 0.1(4)
C11 C12 C13 C14 179.8(2)
C12 C13 C14 C15 1.3(4)
C13 C14 C15 C16 -1.0(4)
C12 N C16 C15 2.1(3)
Ru N C16 C15 -175.55(17)
C14 C15 C16 N -0.7(4)
C23 P C17 C22 -2.7(2)
C29 P C17 C22 -114.16(18)
Ru P C17 C22 119.95(16)
C23 P C17 C18 178.85(16)
C29 P C17 C18 67.38(18)
Ru P C17 C18 -58.51(18)
C22 C17 C18 C19 1.8(3)
P C17 C18 C19 -179.70(17)
C17 C18 C19 C20 -0.8(3)
C18 C19 C20 C21 -1.2(4)
C19 C20 C21 C22 2.1(4)
C20 C21 C22 C17 -1.1(3)
C18 C17 C22 C21 -0.8(3)
P C17 C22 C21 -179.29(17)
C17 P C23 C24 79.90(18)
C29 P C23 C24 -168.33(17)
Ru P C23 C24 -44.97(19)
C17 P C23 C28 -97.90(19)
C29 P C23 C28 13.9(2)
Ru P C23 C28 137.22(17)
C28 C23 C24 C25 1.4(3)
P C23 C24 C25 -176.52(18)
C23 C24 C25 C26 -2.3(3)
C24 C25 C26 C27 0.9(3)
C25 C26 C27 C28 1.3(4)
C26 C27 C28 C23 -2.2(3)
C24 C23 C28 C27 0.9(3)
P C23 C28 C27 178.66(17)
C23 P C29 C30 -129.28(18)
C17 P C29 C30 -18.0(2)
Ru P C29 C30 108.71(17)
C23 P C29 C34 55.91(18)
C17 P C29 C34 167.17(16)
Ru P C29 C34 -66.09(17)
C34 C29 C30 C31 0.5(3)
P C29 C30 C31 -174.29(17)
C29 C30 C31 C32 0.6(4)
C30 C31 C32 C33 -1.3(4)
C31 C32 C33 C34 0.8(3)
C32 C33 C34 C29 0.4(3)
C30 C29 C34 C33 -1.0(3)
P C29 C34 C33 173.95(16)
